data_1514817
loop_
_publ_author_name
'Cheng, Ming'
'Yan, Jianwei'
'Hu, Feng'
'Chen, Hong'
'Hu, Youhong'

_publ_section_title
;
 Palladium-catalyzed cascade reactions of 3-iodochromones with aryl
 iodides and norbornadiene leading to annulated xanthones
;
_journal_issue 1
_journal_name_full 'Chemical Science'
_journal_page_first 526
_journal_paper_doi 10.1039/c2sc21335d
_journal_volume 4
_journal_year 2013
_chemical_formula_sum 'C18 H12 O2'
_chemical_formula_weight 260.28
_chemical_name_systematic
;
?
;
_space_group_IT_number 9
_symmetry_cell_setting monoclinic
_symmetry_space_group_name_Hall 'C -2yc'
_symmetry_space_group_name_H-M 'C 1 c 1'
_atom_sites_solution_hydrogens geom
_atom_sites_solution_primary direct
_atom_sites_solution_secondary difmap
_audit_creation_method SHELXL-97
_cell_angle_alpha 90.00
_cell_angle_beta 102.233(2)
_cell_angle_gamma 90.00
_cell_formula_units_Z 32
_cell_length_a 20.7703(18)
_cell_length_b 20.6316(19)
_cell_length_c 23.952(2)
_cell_measurement_reflns_used 4273
_cell_measurement_temperature 133(2)
_cell_measurement_theta_max 27.66
_cell_measurement_theta_min 2.82
_cell_volume 10031.0(15)
_computing_cell_refinement 'Bruker SAINT'
_computing_data_collection 'Bruker APEX2'
_computing_data_reduction 'Bruker SAINT'
_computing_molecular_graphics 'Bruker SHELXTL'
_computing_publication_material 'Bruker SHELXTL'
_computing_structure_refinement 'SHELXL-97 (Sheldrick, 2008)'
_computing_structure_solution 'SHELXS-97 (Sheldrick, 2008)'
_diffrn_ambient_temperature 133(2)
_diffrn_measured_fraction_theta_full 0.996
_diffrn_measured_fraction_theta_max 0.996
_diffrn_measurement_device_type 'Bruker APEX-II CCD'
_diffrn_measurement_method '\f and \w scans'
_diffrn_radiation_monochromator graphite
_diffrn_radiation_source 'fine-focus sealed tube'
_diffrn_radiation_type MoK\a
_diffrn_radiation_wavelength 0.71073
_diffrn_reflns_av_R_equivalents 0.0557
_diffrn_reflns_av_sigmaI/netI 0.1000
_diffrn_reflns_limit_h_max 26
_diffrn_reflns_limit_h_min -27
_diffrn_reflns_limit_k_max 23
_diffrn_reflns_limit_k_min -27
_diffrn_reflns_limit_l_max 31
_diffrn_reflns_limit_l_min -30
_diffrn_reflns_number 40174
_diffrn_reflns_theta_full 27.74
_diffrn_reflns_theta_max 27.74
_diffrn_reflns_theta_min 1.41
_exptl_absorpt_coefficient_mu 0.089
_exptl_absorpt_correction_T_max 0.9868
_exptl_absorpt_correction_T_min 0.9781
_exptl_absorpt_correction_type multi-scan
_exptl_absorpt_process_details sadabs
_exptl_crystal_colour colourless
_exptl_crystal_density_diffrn 1.379
_exptl_crystal_density_method 'not measured'
_exptl_crystal_description block
_exptl_crystal_F_000 4352
_exptl_crystal_size_max 0.25
_exptl_crystal_size_mid 0.22
_exptl_crystal_size_min 0.15
_refine_diff_density_max 0.336
_refine_diff_density_min -0.245
_refine_diff_density_rms 0.051
_refine_ls_abs_structure_details 'Flack H D (1983), Acta Cryst. A39, 876-881'
_refine_ls_abs_structure_Flack 1.8(8)
_refine_ls_extinction_method none
_refine_ls_goodness_of_fit_ref 0.954
_refine_ls_hydrogen_treatment constr
_refine_ls_matrix_type full
_refine_ls_number_parameters 1449
_refine_ls_number_reflns 22566
_refine_ls_number_restraints 2
_refine_ls_restrained_S_all 0.954
_refine_ls_R_factor_all 0.1423
_refine_ls_R_factor_gt 0.0615
_refine_ls_shift/su_max 0.015
_refine_ls_shift/su_mean 0.000
_refine_ls_structure_factor_coef Fsqd
_refine_ls_weighting_details 'calc w=1/[\s^2^(Fo^2^)+(0.0659P)^2^+0.0000P] where P=(Fo^2^+2Fc^2^)/3'
_refine_ls_weighting_scheme calc
_refine_ls_wR_factor_gt 0.1264
_refine_ls_wR_factor_ref 0.1627
_reflns_number_gt 11738
_reflns_number_total 22566
_reflns_threshold_expression >2sigma(I)
_cod_data_source_file c2sc21335d.txt
_cod_data_source_block mo_dm12077_0m
_cod_depositor_comments
;
The following automatic conversions were performed:

'_symmetry_cell_setting' value 'Monoclinic' changed to 'monoclinic'
according to
/usr/data/users/saulius/automatic-downloads/retrospective/RSC/lib/dictionaries/cif_core.dic
dictionary named 'cif_core.dic' version 2.4.2 from 2011-04-26.

Automatic conversion script
Id: cif_fix_values 2281 2013-09-26 08:29:07Z andrius 
;
_cod_original_sg_symbol_H-M Cc
_cod_database_code 1514817

loop_
_symmetry_equiv_pos_as_xyz
'x, y, z'
'x, -y, z+1/2'
'x+1/2, y+1/2, z'
'x+1/2, -y+1/2, z+1/2'

loop_
_atom_site_label
_atom_site_type_symbol
_atom_site_fract_x
_atom_site_fract_y
_atom_site_fract_z
_atom_site_U_iso_or_equiv
_atom_site_adp_type
_atom_site_occupancy
_atom_site_symmetry_multiplicity
_atom_site_calc_flag
_atom_site_refinement_flags
O1 O 0.12424(12) 0.04849(12) 0.56608(11) 0.0218(6) Uani 1 1 d .
O2 O 0.22889(13) -0.09360(13) 0.66588(12) 0.0320(7) Uani 1 1 d .
O3 O 0.26239(12) 0.70491(12) 0.45272(11) 0.0221(6) Uani 1 1 d .
O4 O 0.38344(14) 0.62215(13) 0.35747(12) 0.0315(7) Uani 1 1 d .
O5 O 0.01413(12) 0.45486(12) 0.45543(11) 0.0228(6) Uani 1 1 d .
O6 O 0.13509(14) 0.37972(13) 0.35673(12) 0.0323(7) Uani 1 1 d .
O7 O 0.17081(12) 0.42249(12) 0.06372(11) 0.0207(6) Uani 1 1 d .
O8 O 0.33793(13) 0.50173(13) 0.16155(12) 0.0298(7) Uani 1 1 d .
O9 O 0.41094(12) 0.16549(12) 0.06700(11) 0.0216(6) Uani 1 1 d .
O10 O 0.58238(13) 0.24110(13) 0.16137(12) 0.0322(7) Uani 1 1 d .
O11 O 0.22258(13) 0.16797(12) 0.45235(11) 0.0232(6) Uani 1 1 d .
O12 O 0.27654(13) 0.02675(14) 0.35095(12) 0.0332(7) Uani 1 1 d .
O13 O 0.38323(12) 0.28703(12) 0.56877(11) 0.0210(6) Uani 1 1 d .
O14 O 0.48359(14) 0.14071(13) 0.66550(12) 0.0307(7) Uani 1 1 d .
O15 O 0.47706(12) 0.41471(12) 0.45060(11) 0.0219(6) Uani 1 1 d .
O16 O 0.53008(13) 0.26503(13) 0.35692(12) 0.0310(7) Uani 1 1 d .
C1 C 0.13948(18) 0.05498(18) 0.62482(16) 0.0219(8) Uani 1 1 d .
C2 C 0.11677(19) 0.11092(18) 0.64589(17) 0.0230(9) Uani 1 1 d .
H2 H 0.0920 0.1418 0.6208 0.028 Uiso 1 1 calc R
C3 C 0.1309(2) 0.12092(19) 0.70417(17) 0.0279(9) Uani 1 1 d .
H3 H 0.1150 0.1587 0.7194 0.033 Uiso 1 1 calc R
C4 C 0.1685(2) 0.07596(19) 0.74099(17) 0.0291(9) Uani 1 1 d .
H4 H 0.1792 0.0840 0.7809 0.035 Uiso 1 1 calc R
C5 C 0.1900(2) 0.02034(19) 0.71953(17) 0.0286(9) Uani 1 1 d .
H5 H 0.2152 -0.0102 0.7448 0.034 Uiso 1 1 calc R
C6 C 0.17484(17) 0.00797(18) 0.66028(17) 0.0218(8) Uani 1 1 d .
C7 C 0.19683(18) -0.05133(18) 0.63591(16) 0.0215(8) Uani 1 1 d .
C8 C 0.17882(17) -0.05554(18) 0.57352(16) 0.0201(8) Uani 1 1 d .
C9 C 0.19673(17) -0.11054(18) 0.54412(16) 0.0205(8) Uani 1 1 d .
H9 H 0.2192 -0.1456 0.5655 0.025 Uiso 1 1 calc R
C10 C 0.18218(18) -0.11364(18) 0.48616(17) 0.0231(9) Uani 1 1 d .
H10 H 0.1938 -0.1511 0.4674 0.028 Uiso 1 1 calc R
C11 C 0.14950(18) -0.06096(18) 0.45320(17) 0.0229(9) Uani 1 1 d .
C12 C 0.13526(18) -0.0617(2) 0.39269(17) 0.0260(9) Uani 1 1 d .
H12 H 0.1471 -0.0984 0.3730 0.031 Uiso 1 1 calc R
C13 C 0.10441(18) -0.0098(2) 0.36229(17) 0.0277(9) Uani 1 1 d .
H13 H 0.0961 -0.0110 0.3217 0.033 Uiso 1 1 calc R
C14 C 0.08469(18) 0.04532(19) 0.38964(17) 0.0246(9) Uani 1 1 d .
C15 C 0.09793(17) 0.04668(19) 0.44811(16) 0.0228(9) Uani 1 1 d .
H15 H 0.0854 0.0836 0.4671 0.027 Uiso 1 1 calc R
C16 C 0.12998(16) -0.00582(17) 0.48108(16) 0.0188(8) Uani 1 1 d .
C17 C 0.14528(17) -0.00549(17) 0.54182(16) 0.0192(8) Uani 1 1 d .
C18 C 0.05004(19) 0.10041(19) 0.35436(17) 0.0280(9) Uani 1 1 d .
H18A H 0.0093 0.0845 0.3297 0.042 Uiso 1 1 calc R
H18B H 0.0788 0.1184 0.3307 0.042 Uiso 1 1 calc R
H18C H 0.0395 0.1342 0.3797 0.042 Uiso 1 1 calc R
C19 C 0.24432(17) 0.70398(17) 0.39373(16) 0.0197(8) Uani 1 1 d .
C20 C 0.18271(18) 0.73096(18) 0.37092(17) 0.0243(9) Uani 1 1 d .
H20 H 0.1563 0.7487 0.3950 0.029 Uiso 1 1 calc R
C21 C 0.16139(19) 0.73116(19) 0.31255(18) 0.0263(9) Uani 1 1 d .
H21 H 0.1199 0.7499 0.2961 0.032 Uiso 1 1 calc R
C22 C 0.19948(19) 0.70434(19) 0.27707(18) 0.0288(9) Uani 1 1 d .
H22 H 0.1836 0.7045 0.2368 0.035 Uiso 1 1 calc R
C23 C 0.26008(19) 0.67759(18) 0.30005(17) 0.0278(9) Uani 1 1 d .
H23 H 0.2860 0.6593 0.2758 0.033 Uiso 1 1 calc R
C24 C 0.28350(18) 0.67747(17) 0.36002(16) 0.0201(8) Uani 1 1 d .
C25 C 0.34735(18) 0.64870(17) 0.38580(17) 0.0223(8) Uani 1 1 d .
C26 C 0.36481(18) 0.65237(17) 0.44851(17) 0.0204(8) Uani 1 1 d .
C27 C 0.42584(18) 0.62687(18) 0.47983(18) 0.0246(9) Uani 1 1 d .
H27 H 0.4566 0.6088 0.4599 0.029 Uiso 1 1 calc R
C28 C 0.44026(19) 0.62827(18) 0.53788(17) 0.0246(9) Uani 1 1 d .
H28 H 0.4812 0.6115 0.5581 0.030 Uiso 1 1 calc R
C29 C 0.39525(19) 0.65425(18) 0.56871(17) 0.0246(9) Uani 1 1 d .
C30 C 0.4083(2) 0.65533(19) 0.62926(18) 0.0285(10) Uani 1 1 d .
H30 H 0.4488 0.6385 0.6503 0.034 Uiso 1 1 calc R
C31 C 0.3636(2) 0.68008(19) 0.65784(18) 0.0300(10) Uani 1 1 d .
H31 H 0.3736 0.6795 0.6984 0.036 Uiso 1 1 calc R
C32 C 0.3029(2) 0.70653(18) 0.62914(17) 0.0261(9) Uani 1 1 d .
C33 C 0.28942(19) 0.70617(18) 0.56999(16) 0.0226(9) Uani 1 1 d .
H33 H 0.2488 0.7235 0.5497 0.027 Uiso 1 1 calc R
C34 C 0.33437(18) 0.68067(16) 0.53920(16) 0.0198(8) Uani 1 1 d .
C35 C 0.32134(17) 0.67873(17) 0.47822(16) 0.0197(8) Uani 1 1 d .
C36 C 0.2554(2) 0.73338(19) 0.66206(17) 0.0284(10) Uani 1 1 d .
H36A H 0.2136 0.7434 0.6358 0.043 Uiso 1 1 calc R
H36B H 0.2736 0.7730 0.6818 0.043 Uiso 1 1 calc R
H36C H 0.2478 0.7013 0.6902 0.043 Uiso 1 1 calc R
C37 C -0.00565(19) 0.45440(17) 0.39664(17) 0.0227(9) Uani 1 1 d .
C38 C -0.06787(19) 0.48034(18) 0.37455(18) 0.0252(9) Uani 1 1 d .
H38 H -0.0940 0.4973 0.3992 0.030 Uiso 1 1 calc R
C39 C -0.0907(2) 0.48086(19) 0.31595(19) 0.0294(9) Uani 1 1 d .
H39 H -0.1325 0.4993 0.3002 0.035 Uiso 1 1 calc R
C40 C -0.0529(2) 0.4546(2) 0.27944(19) 0.0331(10) Uani 1 1 d .
H40 H -0.0694 0.4540 0.2393 0.040 Uiso 1 1 calc R
C41 C 0.00856(19) 0.42953(18) 0.30268(17) 0.0287(9) Uani 1 1 d .
H41 H 0.0345 0.4124 0.2779 0.034 Uiso 1 1 calc R
C42 C 0.03373(19) 0.42860(17) 0.36148(17) 0.0232(8) Uani 1 1 d .
C43 C 0.09888(19) 0.40200(18) 0.38664(18) 0.0256(9) Uani 1 1 d .
C44 C 0.11660(19) 0.40296(18) 0.44900(17) 0.0232(9) Uani 1 1 d .
C45 C 0.17799(19) 0.37728(18) 0.47910(18) 0.0240(9) Uani 1 1 d .
H45 H 0.2083 0.3605 0.4581 0.029 Uiso 1 1 calc R
C46 C 0.1941(2) 0.37626(18) 0.53681(18) 0.0258(9) Uani 1 1 d .
H46 H 0.2352 0.3588 0.5558 0.031 Uiso 1 1 calc R
C47 C 0.14962(19) 0.40133(18) 0.56922(17) 0.0252(9) Uani 1 1 d .
C48 C 0.1643(2) 0.40045(19) 0.62972(18) 0.0308(10) Uani 1 1 d .
H48 H 0.2050 0.3827 0.6496 0.037 Uiso 1 1 calc R
C49 C 0.1208(2) 0.42488(19) 0.66000(19) 0.0339(10) Uani 1 1 d .
H49 H 0.1322 0.4240 0.7006 0.041 Uiso 1 1 calc R
C50 C 0.0596(2) 0.45125(19) 0.63261(18) 0.0290(10) Uani 1 1 d .
C51 C 0.0451(2) 0.45316(18) 0.57372(17) 0.0254(9) Uani 1 1 d .
H51 H 0.0046 0.4717 0.5545 0.030 Uiso 1 1 calc R
C52 C 0.08877(19) 0.42845(17) 0.54106(16) 0.0207(8) Uani 1 1 d .
C53 C 0.07403(18) 0.42798(17) 0.47993(17) 0.0231(9) Uani 1 1 d .
C54 C 0.0131(2) 0.47782(19) 0.66730(18) 0.0359(11) Uani 1 1 d .
H54A H -0.0293 0.4880 0.6420 0.054 Uiso 1 1 calc R
H54B H 0.0319 0.5173 0.6870 0.054 Uiso 1 1 calc R
H54C H 0.0065 0.4455 0.6955 0.054 Uiso 1 1 calc R
C55 C 0.18048(18) 0.42169(17) 0.12238(17) 0.0211(8) Uani 1 1 d .
C56 C 0.13020(19) 0.39469(17) 0.14475(17) 0.0220(8) Uani 1 1 d .
H56 H 0.0919 0.3779 0.1201 0.026 Uiso 1 1 calc R
C57 C 0.13669(19) 0.39259(18) 0.20304(17) 0.0260(9) Uani 1 1 d .
H57 H 0.1026 0.3737 0.2186 0.031 Uiso 1 1 calc R
C58 C 0.1926(2) 0.41774(19) 0.23998(18) 0.0309(10) Uani 1 1 d .
H58 H 0.1964 0.4164 0.2802 0.037 Uiso 1 1 calc R
C59 C 0.24186(19) 0.44443(18) 0.21691(17) 0.0271(9) Uani 1 1 d .
H59 H 0.2798 0.4616 0.2417 0.033 Uiso 1 1 calc R
C60 C 0.23738(18) 0.44689(17) 0.15754(16) 0.0210(8) Uani 1 1 d .
C61 C 0.28804(18) 0.47657(17) 0.13195(16) 0.0212(8) Uani 1 1 d .
C62 C 0.27540(17) 0.47530(17) 0.06945(16) 0.0198(8) Uani 1 1 d .
C63 C 0.32130(18) 0.50166(17) 0.03980(17) 0.0225(9) Uani 1 1 d .
H63 H 0.3617 0.5188 0.0607 0.027 Uiso 1 1 calc R
C64 C 0.30839(19) 0.50283(18) -0.01848(18) 0.0252(9) Uani 1 1 d .
H64 H 0.3398 0.5209 -0.0376 0.030 Uiso 1 1 calc R
C65 C 0.24836(19) 0.47725(18) -0.05103(17) 0.0239(9) Uani 1 1 d .
C66 C 0.2326(2) 0.47883(19) -0.11125(17) 0.0289(9) Uani 1 1 d .
H66 H 0.2629 0.4971 -0.1315 0.035 Uiso 1 1 calc R
C67 C 0.1740(2) 0.4543(2) -0.14091(18) 0.0320(10) Uani 1 1 d .
H67 H 0.1645 0.4558 -0.1815 0.038 Uiso 1 1 calc R
C68 C 0.1280(2) 0.42715(18) -0.11323(18) 0.0264(9) Uani 1 1 d .
C69 C 0.14162(19) 0.42481(17) -0.05449(16) 0.0234(9) Uani 1 1 d .
H69 H 0.1105 0.4063 -0.0353 0.028 Uiso 1 1 calc R
C70 C 0.20181(17) 0.44976(17) -0.02247(16) 0.0195(8) Uani 1 1 d .
C71 C 0.21739(18) 0.44968(17) 0.03864(16) 0.0197(8) Uani 1 1 d .
C72 C 0.0635(2) 0.40051(19) -0.14719(19) 0.0357(11) Uani 1 1 d .
H72A H 0.0348 0.3891 -0.1211 0.053 Uiso 1 1 calc R
H72B H 0.0722 0.3618 -0.1681 0.053 Uiso 1 1 calc R
H72C H 0.0419 0.4334 -0.1743 0.053 Uiso 1 1 calc R
C73 C 0.42174(18) 0.16586(18) 0.12564(16) 0.0212(8) Uani 1 1 d .
C74 C 0.37184(19) 0.13929(18) 0.14912(17) 0.0244(9) Uani 1 1 d .
H74 H 0.3333 0.1219 0.1253 0.029 Uiso 1 1 calc R
C75 C 0.3795(2) 0.13871(19) 0.20767(18) 0.0292(10) Uani 1 1 d .
H75 H 0.3462 0.1203 0.2244 0.035 Uiso 1 1 calc R
C76 C 0.43603(19) 0.1649(2) 0.24277(18) 0.0305(10) Uani 1 1 d .
H76 H 0.4404 0.1651 0.2831 0.037 Uiso 1 1 calc R
C77 C 0.4853(2) 0.19049(19) 0.21902(16) 0.0280(9) Uani 1 1 d .
H77 H 0.5237 0.2079 0.2431 0.034 Uiso 1 1 calc R
C78 C 0.47922(18) 0.19101(17) 0.15938(17) 0.0224(8) Uani 1 1 d .
C79 C 0.53086(19) 0.21834(17) 0.13288(16) 0.0226(9) Uani 1 1 d .
C80 C 0.51638(18) 0.21730(17) 0.07068(17) 0.0221(8) Uani 1 1 d .
C81 C 0.56158(19) 0.24289(17) 0.03882(18) 0.0235(9) Uani 1 1 d .
H81 H 0.6027 0.2597 0.0587 0.028 Uiso 1 1 calc R
C82 C 0.54734(19) 0.24376(17) -0.01859(18) 0.0244(9) Uani 1 1 d .
H82 H 0.5784 0.2610 -0.0386 0.029 Uiso 1 1 calc R
C83 C 0.48624(19) 0.21913(18) -0.04980(17) 0.0229(8) Uani 1 1 d .
C84 C 0.4687(2) 0.21976(19) -0.11016(18) 0.0299(10) Uani 1 1 d .
H84 H 0.4986 0.2373 -0.1312 0.036 Uiso 1 1 calc R
C85 C 0.4100(2) 0.19589(19) -0.13870(17) 0.0287(9) Uani 1 1 d .
H85 H 0.4000 0.1970 -0.1793 0.034 Uiso 1 1 calc R
C86 C 0.36325(19) 0.16931(18) -0.10986(17) 0.0245(9) Uani 1 1 d .
C87 C 0.37914(19) 0.16809(18) -0.05108(16) 0.0225(9) Uani 1 1 d .
H87 H 0.3486 0.1505 -0.0308 0.027 Uiso 1 1 calc R
C88 C 0.43955(18) 0.19234(17) -0.02042(17) 0.0214(8) Uani 1 1 d .
C89 C 0.45727(17) 0.19228(17) 0.04052(16) 0.0191(8) Uani 1 1 d .
C90 C 0.29897(19) 0.14298(19) -0.14302(17) 0.0268(9) Uani 1 1 d .
H90A H 0.2686 0.1368 -0.1173 0.040 Uiso 1 1 calc R
H90B H 0.3066 0.1013 -0.1602 0.040 Uiso 1 1 calc R
H90C H 0.2798 0.1737 -0.1732 0.040 Uiso 1 1 calc R
C91 C 0.20821(18) 0.17450(18) 0.39368(17) 0.0227(9) Uani 1 1 d .
C92 C 0.17524(19) 0.23167(18) 0.37284(17) 0.0241(9) Uani 1 1 d .
H92 H 0.1630 0.2627 0.3981 0.029 Uiso 1 1 calc R
C93 C 0.1612(2) 0.24140(19) 0.31512(18) 0.0282(9) Uani 1 1 d .
H93 H 0.1376 0.2792 0.3001 0.034 Uiso 1 1 calc R
C94 C 0.1809(2) 0.19693(19) 0.27731(18) 0.0323(10) Uani 1 1 d .
H94 H 0.1726 0.2058 0.2375 0.039 Uiso 1 1 calc R
C95 C 0.21194(19) 0.1409(2) 0.29851(17) 0.0293(9) Uani 1 1 d .
H95 H 0.2242 0.1100 0.2732 0.035 Uiso 1 1 calc R
C96 C 0.22588(18) 0.12866(18) 0.35791(17) 0.0231(9) Uani 1 1 d .
C97 C 0.25956(18) 0.06927(19) 0.38127(17) 0.0226(8) Uani 1 1 d .
C98 C 0.27322(17) 0.06434(18) 0.44368(16) 0.0211(8) Uani 1 1 d .
C99 C 0.30640(18) 0.00937(18) 0.47250(17) 0.0230(9) Uani 1 1 d .
H99 H 0.3174 -0.0260 0.4509 0.028 Uiso 1 1 calc R
C100 C 0.32258(19) 0.00694(19) 0.53059(19) 0.0284(10) Uani 1 1 d .
H100 H 0.3448 -0.0300 0.5490 0.034 Uiso 1 1 calc R
C101 C 0.30665(18) 0.05905(19) 0.56397(17) 0.0239(9) Uani 1 1 d .
C102 C 0.32410(19) 0.0586(2) 0.62434(17) 0.0276(9) Uani 1 1 d .
H102 H 0.3471 0.0225 0.6437 0.033 Uiso 1 1 calc R
C103 C 0.30799(19) 0.1101(2) 0.65523(18) 0.0298(10) Uani 1 1 d .
H103 H 0.3204 0.1088 0.6957 0.036 Uiso 1 1 calc R
C104 C 0.27387(19) 0.16446(19) 0.62895(17) 0.0258(9) Uani 1 1 d .
C105 C 0.25613(18) 0.16563(19) 0.56993(17) 0.0242(9) Uani 1 1 d .
H105 H 0.2330 0.2020 0.5513 0.029 Uiso 1 1 calc R
C106 C 0.27189(17) 0.11364(18) 0.53704(16) 0.0220(8) Uani 1 1 d .
C107 C 0.25604(17) 0.11400(17) 0.47589(16) 0.0202(8) Uani 1 1 d .
C108 C 0.2570(2) 0.2188(2) 0.66458(18) 0.0306(10) Uani 1 1 d .
H10A H 0.2970 0.2434 0.6807 0.046 Uiso 1 1 calc R
H10B H 0.2383 0.2012 0.6956 0.046 Uiso 1 1 calc R
H10C H 0.2249 0.2475 0.6408 0.046 Uiso 1 1 calc R
C109 C 0.39773(18) 0.29196(18) 0.62699(16) 0.0204(8) Uani 1 1 d .
C110 C 0.37775(19) 0.34839(18) 0.65017(18) 0.0244(9) Uani 1 1 d .
H110 H 0.3553 0.3815 0.6261 0.029 Uiso 1 1 calc R
C111 C 0.3910(2) 0.35554(19) 0.70849(18) 0.0281(9) Uani 1 1 d .
H111 H 0.3768 0.3936 0.7248 0.034 Uiso 1 1 calc R
C112 C 0.4248(2) 0.3080(2) 0.74397(18) 0.0311(10) Uani 1 1 d .
H112 H 0.4341 0.3139 0.7842 0.037 Uiso 1 1 calc R
C113 C 0.44465(19) 0.2526(2) 0.72132(17) 0.0267(9) Uani 1 1 d .
H113 H 0.4678 0.2204 0.7460 0.032 Uiso 1 1 calc R
C114 C 0.43120(18) 0.24295(17) 0.66182(16) 0.0194(8) Uani 1 1 d .
C115 C 0.45234(17) 0.18452(18) 0.63607(16) 0.0205(8) Uani 1 1 d .
C116 C 0.43569(17) 0.18230(17) 0.57385(16) 0.0195(8) Uani 1 1 d .
C117 C 0.45351(18) 0.12848(17) 0.54358(16) 0.0214(8) Uani 1 1 d .
H117 H 0.4755 0.0926 0.5641 0.026 Uiso 1 1 calc R
C118 C 0.43961(18) 0.12754(18) 0.48561(17) 0.0240(9) Uani 1 1 d .
H118 H 0.4523 0.0911 0.4662 0.029 Uiso 1 1 calc R
C119 C 0.40651(18) 0.18003(18) 0.45361(17) 0.0222(8) Uani 1 1 d .
C120 C 0.39204(19) 0.1812(2) 0.39307(18) 0.0294(10) Uani 1 1 d .
H120 H 0.4044 0.1455 0.3726 0.035 Uiso 1 1 calc R
C121 C 0.36070(18) 0.2328(2) 0.36378(17) 0.0281(10) Uani 1 1 d .
H121 H 0.3520 0.2323 0.3232 0.034 Uiso 1 1 calc R
C122 C 0.34096(18) 0.2864(2) 0.39180(17) 0.0262(9) Uani 1 1 d .
C123 C 0.35417(17) 0.28674(19) 0.45044(16) 0.0217(8) Uani 1 1 d .
H123 H 0.3410 0.3227 0.4701 0.026 Uiso 1 1 calc R
C124 C 0.38723(17) 0.23392(18) 0.48205(16) 0.0205(8) Uani 1 1 d .
C125 C 0.40301(17) 0.23348(17) 0.54341(15) 0.0184(8) Uani 1 1 d .
C126 C 0.30630(19) 0.3425(2) 0.35739(17) 0.0312(10) Uani 1 1 d .
H12A H 0.2716 0.3259 0.3264 0.047 Uiso 1 1 calc R
H12B H 0.3381 0.3674 0.3412 0.047 Uiso 1 1 calc R
H12C H 0.2867 0.3707 0.3823 0.047 Uiso 1 1 calc R
C127 C 0.46334(17) 0.41767(17) 0.39208(16) 0.0192(8) Uani 1 1 d .
C128 C 0.43171(17) 0.47402(18) 0.36821(17) 0.0234(9) Uani 1 1 d .
H128 H 0.4205 0.5074 0.3918 0.028 Uiso 1 1 calc R
C129 C 0.41723(19) 0.47994(18) 0.30964(18) 0.0263(9) Uani 1 1 d .
H129 H 0.3957 0.5180 0.2928 0.032 Uiso 1 1 calc R
C130 C 0.43339(19) 0.4315(2) 0.27447(18) 0.0302(10) Uani 1 1 d .
H130 H 0.4232 0.4368 0.2341 0.036 Uiso 1 1 calc R
C131 C 0.46446(19) 0.3755(2) 0.29866(17) 0.0278(9) Uani 1 1 d .
H131 H 0.4753 0.3422 0.2748 0.033 Uiso 1 1 calc R
C132 C 0.47992(18) 0.36796(18) 0.35844(16) 0.0206(8) Uani 1 1 d .
C133 C 0.51379(17) 0.30985(17) 0.38539(16) 0.0187(8) Uani 1 1 d .
C134 C 0.52711(17) 0.30977(17) 0.44759(16) 0.0199(8) Uani 1 1 d .
C135 C 0.56038(18) 0.25661(18) 0.47924(17) 0.0213(8) Uani 1 1 d .
H135 H 0.5732 0.2205 0.4595 0.026 Uiso 1 1 calc R
C136 C 0.57394(18) 0.25699(18) 0.53705(17) 0.0224(9) Uani 1 1 d .
H136 H 0.5955 0.2208 0.5573 0.027 Uiso 1 1 calc R
C137 C 0.55642(17) 0.31058(18) 0.56786(16) 0.0212(8) Uani 1 1 d .
C138 C 0.57087(19) 0.3131(2) 0.62826(17) 0.0268(9) Uani 1 1 d .
H138 H 0.5929 0.2776 0.6494 0.032 Uiso 1 1 calc R
C139 C 0.55394(19) 0.3654(2) 0.65683(18) 0.0285(9) Uani 1 1 d .
H139 H 0.5645 0.3656 0.6974 0.034 Uiso 1 1 calc R
C140 C 0.52113(18) 0.4191(2) 0.62761(17) 0.0267(9) Uani 1 1 d .
C141 C 0.50646(17) 0.41779(19) 0.56874(16) 0.0225(8) Uani 1 1 d .
H141 H 0.4846 0.4538 0.5484 0.027 Uiso 1 1 calc R
C142 C 0.52326(17) 0.36403(17) 0.53790(16) 0.0208(8) Uani 1 1 d .
C143 C 0.50921(16) 0.36162(17) 0.47712(15) 0.0171(8) Uani 1 1 d .
C144 C 0.5026(2) 0.47609(19) 0.66099(18) 0.0293(10) Uani 1 1 d .
H14A H 0.4840 0.5107 0.6345 0.044 Uiso 1 1 calc R
H14B H 0.5420 0.4922 0.6874 0.044 Uiso 1 1 calc R
H14C H 0.4699 0.4622 0.6826 0.044 Uiso 1 1 calc R

loop_
_atom_site_aniso_label
_atom_site_aniso_U_11
_atom_site_aniso_U_22
_atom_site_aniso_U_33
_atom_site_aniso_U_23
_atom_site_aniso_U_13
_atom_site_aniso_U_12
O1 0.0236(14) 0.0214(14) 0.0194(14) -0.0004(10) 0.0020(11) 0.0018(12)
O2 0.0296(16) 0.0318(16) 0.0339(17) 0.0083(13) 0.0050(13) 0.0053(13)
O3 0.0178(13) 0.0261(15) 0.0216(15) 0.0020(11) 0.0023(11) 0.0023(11)
O4 0.0332(16) 0.0294(16) 0.0348(18) 0.0002(12) 0.0140(13) 0.0064(13)
O5 0.0258(14) 0.0198(14) 0.0246(15) -0.0015(11) 0.0096(12) -0.0009(12)
O6 0.0356(16) 0.0305(16) 0.0371(18) 0.0010(13) 0.0214(14) 0.0047(13)
O7 0.0181(13) 0.0221(14) 0.0213(14) -0.0005(11) 0.0028(11) -0.0004(11)
O8 0.0270(15) 0.0286(16) 0.0307(17) 0.0025(12) -0.0005(13) -0.0062(12)
O9 0.0210(14) 0.0213(14) 0.0224(15) -0.0021(11) 0.0043(11) -0.0035(11)
O10 0.0261(15) 0.0307(16) 0.0345(18) 0.0009(13) -0.0056(13) -0.0042(13)
O11 0.0277(15) 0.0216(14) 0.0201(15) 0.0005(10) 0.0045(12) 0.0018(12)
O12 0.0332(16) 0.0349(17) 0.0314(17) -0.0100(13) 0.0067(13) 0.0007(14)
O13 0.0225(14) 0.0205(14) 0.0193(14) 0.0012(10) 0.0028(11) 0.0021(11)
O14 0.0291(15) 0.0324(16) 0.0310(17) 0.0037(13) 0.0072(13) 0.0062(13)
O15 0.0226(14) 0.0207(14) 0.0219(15) 0.0005(10) 0.0033(11) 0.0023(11)
O16 0.0285(15) 0.0316(16) 0.0324(17) -0.0059(13) 0.0050(13) 0.0051(13)
C1 0.020(2) 0.025(2) 0.021(2) -0.0001(15) 0.0052(16) -0.0051(17)
C2 0.022(2) 0.0179(19) 0.028(2) -0.0013(16) 0.0016(17) -0.0034(16)
C3 0.030(2) 0.025(2) 0.029(2) -0.0045(17) 0.0071(18) -0.0083(18)
C4 0.034(2) 0.035(2) 0.018(2) -0.0067(17) 0.0063(18) -0.0098(19)
C5 0.028(2) 0.033(2) 0.023(2) 0.0036(17) 0.0025(17) -0.0038(19)
C6 0.0159(18) 0.024(2) 0.026(2) 0.0012(16) 0.0061(16) -0.0049(16)
C7 0.0176(19) 0.026(2) 0.021(2) 0.0033(16) 0.0056(16) -0.0058(17)
C8 0.0152(18) 0.021(2) 0.025(2) 0.0026(15) 0.0049(16) -0.0039(16)
C9 0.0144(18) 0.0186(19) 0.029(2) 0.0055(15) 0.0065(16) 0.0006(15)
C10 0.0203(19) 0.021(2) 0.029(2) -0.0002(16) 0.0087(17) -0.0020(17)
C11 0.0169(19) 0.025(2) 0.028(2) -0.0028(16) 0.0071(16) -0.0088(16)
C12 0.021(2) 0.033(2) 0.026(2) -0.0034(17) 0.0080(17) -0.0069(18)
C13 0.022(2) 0.039(2) 0.021(2) -0.0030(18) 0.0030(17) -0.0060(19)
C14 0.0179(19) 0.031(2) 0.025(2) 0.0024(17) 0.0041(16) -0.0093(17)
C15 0.0189(19) 0.025(2) 0.025(2) 0.0008(16) 0.0058(16) -0.0005(17)
C16 0.0119(17) 0.024(2) 0.021(2) -0.0003(15) 0.0057(15) -0.0043(16)
C17 0.0163(18) 0.0184(19) 0.024(2) -0.0027(15) 0.0057(15) -0.0037(15)
C18 0.024(2) 0.032(2) 0.027(2) 0.0094(17) 0.0042(18) 0.0009(18)
C19 0.0176(18) 0.0164(19) 0.022(2) -0.0018(15) -0.0018(16) -0.0045(15)
C20 0.019(2) 0.022(2) 0.032(2) 0.0028(17) 0.0067(18) -0.0035(17)
C21 0.0157(19) 0.030(2) 0.030(2) 0.0063(17) -0.0020(17) -0.0044(17)
C22 0.031(2) 0.031(2) 0.022(2) 0.0031(17) -0.0001(17) -0.0060(19)
C23 0.031(2) 0.027(2) 0.026(2) 0.0010(16) 0.0080(18) -0.0046(18)
C24 0.0205(19) 0.0172(19) 0.023(2) 0.0033(14) 0.0058(16) -0.0037(16)
C25 0.025(2) 0.0160(19) 0.028(2) 0.0023(15) 0.0099(17) -0.0021(17)
C26 0.0183(19) 0.0138(18) 0.029(2) 0.0055(15) 0.0058(16) -0.0003(15)
C27 0.0148(19) 0.0186(19) 0.040(3) 0.0003(17) 0.0060(17) -0.0022(16)
C28 0.017(2) 0.021(2) 0.033(2) 0.0038(16) -0.0017(17) -0.0003(16)
C29 0.024(2) 0.017(2) 0.031(2) 0.0022(16) 0.0002(18) -0.0092(17)
C30 0.027(2) 0.022(2) 0.032(2) 0.0061(17) -0.0047(18) -0.0022(18)
C31 0.037(2) 0.027(2) 0.025(2) 0.0020(17) 0.0054(19) -0.0097(19)
C32 0.031(2) 0.019(2) 0.028(2) 0.0000(16) 0.0058(18) -0.0090(18)
C33 0.024(2) 0.019(2) 0.024(2) 0.0015(15) 0.0028(17) -0.0042(17)
C34 0.021(2) 0.0123(18) 0.025(2) 0.0013(14) 0.0039(16) -0.0069(15)
C35 0.0151(18) 0.0169(19) 0.026(2) 0.0048(15) 0.0010(15) -0.0028(15)
C36 0.035(2) 0.027(2) 0.025(2) -0.0006(17) 0.0085(19) -0.0061(19)
C37 0.028(2) 0.0137(19) 0.027(2) 0.0014(15) 0.0086(17) -0.0035(16)
C38 0.025(2) 0.020(2) 0.034(3) -0.0043(17) 0.0130(19) -0.0059(17)
C39 0.024(2) 0.032(2) 0.033(3) 0.0023(18) 0.0068(18) -0.0028(18)
C40 0.036(2) 0.036(2) 0.028(2) 0.0018(18) 0.0074(19) -0.007(2)
C41 0.030(2) 0.027(2) 0.033(2) -0.0021(17) 0.0147(19) -0.0056(18)
C42 0.029(2) 0.0183(19) 0.024(2) -0.0030(15) 0.0096(17) -0.0051(17)
C43 0.028(2) 0.0160(19) 0.036(2) -0.0003(17) 0.0143(19) -0.0046(17)
C44 0.025(2) 0.019(2) 0.027(2) -0.0030(15) 0.0097(17) -0.0094(17)
C45 0.023(2) 0.0177(19) 0.035(2) -0.0022(16) 0.0151(18) -0.0049(17)
C46 0.024(2) 0.019(2) 0.034(3) -0.0002(16) 0.0061(18) -0.0045(17)
C47 0.028(2) 0.019(2) 0.029(2) -0.0038(16) 0.0066(18) -0.0080(17)
C48 0.036(2) 0.023(2) 0.032(2) -0.0005(17) 0.0031(19) -0.0086(19)
C49 0.047(3) 0.024(2) 0.029(2) -0.0003(18) 0.005(2) -0.010(2)
C50 0.041(3) 0.018(2) 0.031(2) -0.0062(16) 0.014(2) -0.0128(19)
C51 0.031(2) 0.017(2) 0.030(2) -0.0023(16) 0.0115(18) -0.0036(17)
C52 0.028(2) 0.0162(19) 0.019(2) -0.0011(14) 0.0069(16) -0.0089(16)
C53 0.021(2) 0.0150(19) 0.035(2) -0.0008(16) 0.0097(17) -0.0041(16)
C54 0.058(3) 0.023(2) 0.032(3) -0.0022(18) 0.021(2) -0.007(2)
C55 0.0190(19) 0.0175(19) 0.028(2) 0.0018(16) 0.0067(16) 0.0057(16)
C56 0.021(2) 0.0157(19) 0.029(2) -0.0013(15) 0.0059(17) 0.0010(16)
C57 0.027(2) 0.020(2) 0.034(2) 0.0058(16) 0.0138(19) 0.0041(17)
C58 0.035(2) 0.031(2) 0.027(2) 0.0065(17) 0.0061(18) 0.0059(19)
C59 0.027(2) 0.026(2) 0.025(2) -0.0009(16) -0.0010(17) 0.0029(18)
C60 0.0172(18) 0.0156(19) 0.029(2) 0.0013(15) 0.0029(16) 0.0005(15)
C61 0.0209(19) 0.0160(18) 0.024(2) 0.0005(15) -0.0006(16) 0.0009(16)
C62 0.0160(18) 0.0144(18) 0.028(2) 0.0006(15) 0.0021(16) 0.0042(15)
C63 0.0153(18) 0.0183(19) 0.034(2) -0.0001(16) 0.0042(17) 0.0012(16)
C64 0.021(2) 0.024(2) 0.034(3) 0.0021(17) 0.0129(18) 0.0058(17)
C65 0.027(2) 0.0175(19) 0.029(2) 0.0010(15) 0.0086(17) 0.0065(17)
C66 0.034(2) 0.023(2) 0.031(2) -0.0018(17) 0.0094(19) 0.0044(18)
C67 0.043(3) 0.028(2) 0.024(2) -0.0025(17) 0.0025(19) 0.010(2)
C68 0.028(2) 0.0154(19) 0.032(2) -0.0044(16) -0.0012(18) 0.0066(17)
C69 0.027(2) 0.0163(19) 0.025(2) -0.0018(16) 0.0014(17) 0.0021(16)
C70 0.0180(19) 0.0148(18) 0.026(2) -0.0013(15) 0.0044(16) 0.0061(15)
C71 0.0203(19) 0.0135(18) 0.026(2) 0.0035(15) 0.0073(16) 0.0036(15)
C72 0.040(3) 0.025(2) 0.035(3) -0.0067(18) -0.008(2) 0.004(2)
C73 0.022(2) 0.021(2) 0.019(2) -0.0002(15) 0.0013(16) 0.0044(16)
C74 0.0187(19) 0.025(2) 0.029(2) -0.0004(16) 0.0043(17) 0.0012(17)
C75 0.027(2) 0.035(2) 0.027(2) 0.0052(18) 0.0098(18) 0.0065(19)
C76 0.032(2) 0.038(2) 0.021(2) 0.0028(18) 0.0048(18) 0.007(2)
C77 0.029(2) 0.030(2) 0.020(2) -0.0058(16) -0.0037(17) 0.0052(18)
C78 0.0198(19) 0.0183(19) 0.028(2) 0.0003(16) 0.0037(16) 0.0032(16)
C79 0.026(2) 0.0135(19) 0.026(2) -0.0013(15) -0.0005(17) 0.0032(16)
C80 0.0189(19) 0.0148(19) 0.032(2) 0.0004(16) 0.0043(16) 0.0004(16)
C81 0.0174(19) 0.0155(19) 0.036(3) 0.0003(16) 0.0034(17) 0.0037(16)
C82 0.022(2) 0.0148(19) 0.039(3) -0.0001(16) 0.0120(18) 0.0015(16)
C83 0.027(2) 0.0169(19) 0.025(2) 0.0014(15) 0.0070(17) 0.0067(16)
C84 0.037(2) 0.022(2) 0.034(3) 0.0029(17) 0.017(2) 0.0048(19)
C85 0.039(2) 0.027(2) 0.019(2) 0.0001(16) 0.0050(18) 0.0069(19)
C86 0.023(2) 0.0168(19) 0.032(2) 0.0007(16) 0.0026(18) 0.0072(16)
C87 0.025(2) 0.019(2) 0.023(2) -0.0005(15) 0.0032(17) 0.0009(17)
C88 0.022(2) 0.0135(18) 0.028(2) 0.0017(15) 0.0042(17) 0.0071(16)
C89 0.0203(19) 0.0134(18) 0.023(2) 0.0020(14) 0.0041(16) 0.0051(15)
C90 0.029(2) 0.026(2) 0.022(2) -0.0042(16) -0.0020(18) 0.0045(18)
C91 0.022(2) 0.024(2) 0.023(2) -0.0044(16) 0.0063(16) -0.0094(17)
C92 0.027(2) 0.019(2) 0.027(2) 0.0000(16) 0.0061(17) -0.0028(17)
C93 0.028(2) 0.021(2) 0.034(3) 0.0033(17) 0.0023(18) -0.0044(18)
C94 0.037(2) 0.034(2) 0.023(2) 0.0042(18) -0.0009(18) -0.009(2)
C95 0.030(2) 0.031(2) 0.029(2) -0.0034(17) 0.0109(18) -0.0100(19)
C96 0.0198(19) 0.023(2) 0.025(2) -0.0012(16) 0.0010(16) -0.0080(16)
C97 0.0181(19) 0.025(2) 0.026(2) -0.0070(16) 0.0069(16) -0.0041(16)
C98 0.0173(19) 0.021(2) 0.025(2) -0.0022(15) 0.0050(16) -0.0061(16)
C99 0.0207(19) 0.0170(19) 0.032(2) -0.0055(16) 0.0068(17) -0.0038(16)
C100 0.022(2) 0.021(2) 0.042(3) 0.0036(17) 0.0062(19) -0.0011(17)
C101 0.0172(19) 0.026(2) 0.029(2) 0.0011(17) 0.0065(16) -0.0053(17)
C102 0.023(2) 0.030(2) 0.030(2) 0.0023(17) 0.0046(18) -0.0054(18)
C103 0.025(2) 0.042(3) 0.021(2) -0.0003(18) 0.0030(17) -0.011(2)
C104 0.020(2) 0.031(2) 0.028(2) -0.0059(17) 0.0087(17) -0.0094(18)
C105 0.0203(19) 0.025(2) 0.029(2) -0.0024(16) 0.0070(17) -0.0062(17)
C106 0.0179(19) 0.026(2) 0.023(2) -0.0034(16) 0.0067(16) -0.0079(17)
C107 0.0157(18) 0.0189(19) 0.026(2) 0.0033(15) 0.0046(16) -0.0032(16)
C108 0.033(2) 0.038(2) 0.023(2) -0.0065(18) 0.0123(18) -0.006(2)
C109 0.0184(19) 0.0197(19) 0.025(2) -0.0033(15) 0.0078(16) -0.0068(16)
C110 0.024(2) 0.0172(19) 0.035(2) -0.0003(16) 0.0117(18) -0.0037(17)
C111 0.035(2) 0.023(2) 0.029(2) -0.0064(17) 0.0147(19) -0.0048(18)
C112 0.036(2) 0.035(2) 0.026(2) -0.0054(18) 0.0129(19) -0.008(2)
C113 0.026(2) 0.031(2) 0.023(2) 0.0019(17) 0.0044(17) -0.0052(18)
C114 0.0200(19) 0.0188(19) 0.020(2) 0.0016(15) 0.0055(16) -0.0038(16)
C115 0.0162(18) 0.023(2) 0.023(2) 0.0039(15) 0.0059(15) -0.0013(16)
C116 0.0164(18) 0.0172(19) 0.026(2) 0.0004(15) 0.0062(16) -0.0057(15)
C117 0.0191(19) 0.0156(19) 0.029(2) 0.0004(15) 0.0041(16) -0.0016(16)
C118 0.024(2) 0.0185(19) 0.031(2) -0.0070(16) 0.0109(18) -0.0008(17)
C119 0.0187(19) 0.024(2) 0.025(2) -0.0035(16) 0.0054(16) -0.0086(16)
C120 0.028(2) 0.036(2) 0.027(2) -0.0085(18) 0.0114(18) -0.0065(19)
C121 0.021(2) 0.045(3) 0.017(2) -0.0013(18) 0.0018(16) -0.0075(19)
C122 0.0161(19) 0.032(2) 0.030(2) 0.0096(18) 0.0036(17) -0.0040(17)
C123 0.0170(18) 0.026(2) 0.022(2) 0.0009(16) 0.0028(16) -0.0064(16)
C124 0.0142(18) 0.022(2) 0.026(2) 0.0027(15) 0.0041(16) -0.0053(16)
C125 0.0197(19) 0.0174(19) 0.020(2) -0.0047(14) 0.0080(15) -0.0051(16)
C126 0.024(2) 0.045(3) 0.024(2) 0.0079(19) 0.0035(18) -0.001(2)
C127 0.0138(17) 0.019(2) 0.024(2) 0.0009(15) 0.0021(15) -0.0033(16)
C128 0.0169(19) 0.021(2) 0.032(2) 0.0028(16) 0.0051(17) -0.0003(16)
C129 0.026(2) 0.020(2) 0.030(2) 0.0059(16) -0.0009(18) -0.0035(17)
C130 0.029(2) 0.036(2) 0.021(2) 0.0089(18) -0.0040(17) -0.0037(19)
C131 0.023(2) 0.032(2) 0.028(2) -0.0040(17) 0.0044(17) -0.0058(18)
C132 0.0199(19) 0.019(2) 0.022(2) 0.0022(15) 0.0032(16) -0.0020(16)
C133 0.0123(17) 0.0179(19) 0.026(2) -0.0047(15) 0.0050(15) -0.0022(15)
C134 0.0122(17) 0.0209(19) 0.025(2) 0.0009(15) 0.0007(15) -0.0022(15)
C135 0.0188(19) 0.0192(19) 0.027(2) -0.0009(15) 0.0067(16) -0.0012(16)
C136 0.0184(19) 0.0192(19) 0.029(2) 0.0091(16) 0.0035(17) 0.0009(16)
C137 0.0148(18) 0.026(2) 0.023(2) 0.0034(16) 0.0038(16) -0.0077(16)
C138 0.022(2) 0.033(2) 0.026(2) 0.0053(17) 0.0033(17) -0.0005(18)
C139 0.022(2) 0.041(3) 0.021(2) 0.0027(18) 0.0022(17) -0.0077(19)
C140 0.018(2) 0.035(2) 0.027(2) -0.0051(18) 0.0057(17) -0.0054(18)
C141 0.0178(19) 0.030(2) 0.021(2) 0.0010(16) 0.0062(16) -0.0050(17)
C142 0.0156(18) 0.021(2) 0.025(2) 0.0010(15) 0.0038(16) -0.0049(16)
C143 0.0118(17) 0.0186(19) 0.020(2) 0.0015(14) 0.0014(14) -0.0028(15)
C144 0.027(2) 0.035(2) 0.026(2) -0.0077(18) 0.0070(18) -0.0049(19)

loop_
_atom_type_symbol
_atom_type_description
_atom_type_scat_dispersion_real
_atom_type_scat_dispersion_imag
_atom_type_scat_source
C C 0.0033 0.0016 'International Tables Vol C Tables 4.2.6.8 and 6.1.1.4'
H H 0.0000 0.0000 'International Tables Vol C Tables 4.2.6.8 and 6.1.1.4'
O O 0.0106 0.0060 'International Tables Vol C Tables 4.2.6.8 and 6.1.1.4'

loop_
_geom_angle_atom_site_label_1
_geom_angle_atom_site_label_2
_geom_angle_atom_site_label_3
_geom_angle
C17 O1 C1 119.1(3)
C35 O3 C19 118.5(3)
C53 O5 C37 118.6(3)
C71 O7 C55 119.4(3)
C73 O9 C89 119.4(3)
C107 O11 C91 118.7(3)
C125 O13 C109 119.5(3)
C143 O15 C127 119.1(3)
O1 C1 C2 115.5(3)
O1 C1 C6 122.1(3)
C2 C1 C6 122.4(4)
C3 C2 C1 118.6(4)
C3 C2 H2 120.7
C1 C2 H2 120.7
C2 C3 C4 120.6(4)
C2 C3 H3 119.7
C4 C3 H3 119.7
C5 C4 C3 120.1(4)
C5 C4 H4 119.9
C3 C4 H4 119.9
C4 C5 C6 120.6(4)
C4 C5 H5 119.7
C6 C5 H5 119.7
C1 C6 C5 117.7(4)
C1 C6 C7 120.4(4)
C5 C6 C7 121.9(4)
O2 C7 C8 122.9(4)
O2 C7 C6 122.2(4)
C8 C7 C6 114.9(3)
C17 C8 C9 118.6(4)
C17 C8 C7 120.5(4)
C9 C8 C7 120.9(3)
C10 C9 C8 121.2(4)
C10 C9 H9 119.4
C8 C9 H9 119.4
C9 C10 C11 120.4(4)
C9 C10 H10 119.8
C11 C10 H10 119.8
C12 C11 C16 118.1(4)
C12 C11 C10 121.9(4)
C16 C11 C10 119.9(4)
C13 C12 C11 120.4(4)
C13 C12 H12 119.8
C11 C12 H12 119.8
C12 C13 C14 121.9(4)
C12 C13 H13 119.0
C14 C13 H13 119.0
C15 C14 C13 118.3(4)
C15 C14 C18 121.8(4)
C13 C14 C18 119.9(4)
C14 C15 C16 121.5(4)
C14 C15 H15 119.3
C16 C15 H15 119.3
C15 C16 C11 119.7(3)
C15 C16 C17 122.8(3)
C11 C16 C17 117.4(3)
O1 C17 C8 123.0(3)
O1 C17 C16 114.6(3)
C8 C17 C16 122.5(3)
C14 C18 H18A 109.5
C14 C18 H18B 109.5
H18A C18 H18B 109.5
C14 C18 H18C 109.5
H18A C18 H18C 109.5
H18B C18 H18C 109.5
C24 C19 O3 122.6(3)
C24 C19 C20 122.4(4)
O3 C19 C20 115.0(3)
C21 C20 C19 118.1(4)
C21 C20 H20 121.0
C19 C20 H20 121.0
C20 C21 C22 121.2(4)
C20 C21 H21 119.4
C22 C21 H21 119.4
C23 C22 C21 120.3(4)
C23 C22 H22 119.9
C21 C22 H22 119.9
C22 C23 C24 119.6(4)
C22 C23 H23 120.2
C24 C23 H23 120.2
C19 C24 C23 118.4(3)
C19 C24 C25 120.6(3)
C23 C24 C25 120.9(4)
O4 C25 C24 123.1(4)
O4 C25 C26 122.3(4)
C24 C25 C26 114.5(3)
C35 C26 C27 118.7(4)
C35 C26 C25 120.2(3)
C27 C26 C25 121.1(4)
C28 C27 C26 120.5(4)
C28 C27 H27 119.8
C26 C27 H27 119.8
C27 C28 C29 121.0(4)
C27 C28 H28 119.5
C29 C28 H28 119.5
C28 C29 C30 122.4(4)
C28 C29 C34 120.2(4)
C30 C29 C34 117.4(4)
C31 C30 C29 121.1(4)
C31 C30 H30 119.5
C29 C30 H30 119.5
C30 C31 C32 122.2(4)
C30 C31 H31 118.9
C32 C31 H31 118.9
C33 C32 C31 117.6(4)
C33 C32 C36 121.9(4)
C31 C32 C36 120.5(4)
C32 C33 C34 121.6(4)
C32 C33 H33 119.2
C34 C33 H33 119.2
C33 C34 C29 120.1(4)
C33 C34 C35 122.9(3)
C29 C34 C35 117.0(3)
O3 C35 C26 123.5(3)
O3 C35 C34 113.9(3)
C26 C35 C34 122.5(3)
C32 C36 H36A 109.5
C32 C36 H36B 109.5
H36A C36 H36B 109.5
C32 C36 H36C 109.5
H36A C36 H36C 109.5
H36B C36 H36C 109.5
O5 C37 C38 115.8(3)
O5 C37 C42 122.1(3)
C38 C37 C42 122.1(4)
C39 C38 C37 118.6(4)
C39 C38 H38 120.7
C37 C38 H38 120.7
C38 C39 C40 120.8(4)
C38 C39 H39 119.6
C40 C39 H39 119.6
C41 C40 C39 119.1(4)
C41 C40 H40 120.5
C39 C40 H40 120.5
C40 C41 C42 121.9(4)
C40 C41 H41 119.0
C42 C41 H41 119.0
C41 C42 C37 117.5(4)
C41 C42 C43 122.4(4)
C37 C42 C43 120.1(4)
O6 C43 C44 123.2(4)
O6 C43 C42 121.6(4)
C44 C43 C42 115.2(3)
C53 C44 C45 118.5(4)
C53 C44 C43 120.4(4)
C45 C44 C43 121.1(4)
C46 C45 C44 121.6(4)
C46 C45 H45 119.2
C44 C45 H45 119.2
C45 C46 C47 120.2(4)
C45 C46 H46 119.9
C47 C46 H46 119.9
C52 C47 C48 118.0(4)
C52 C47 C46 120.1(4)
C48 C47 C46 121.9(4)
C49 C48 C47 120.9(4)
C49 C48 H48 119.5
C47 C48 H48 119.5
C48 C49 C50 121.8(4)
C48 C49 H49 119.1
C50 C49 H49 119.1
C51 C50 C49 117.8(4)
C51 C50 C54 121.9(4)
C49 C50 C54 120.3(4)
C50 C51 C52 122.0(4)
C50 C51 H51 119.0
C52 C51 H51 119.0
C51 C52 C47 119.5(3)
C51 C52 C53 123.1(4)
C47 C52 C53 117.4(3)
C44 C53 O5 123.4(4)
C44 C53 C52 122.2(4)
O5 C53 C52 114.3(3)
C50 C54 H54A 109.5
C50 C54 H54B 109.5
H54A C54 H54B 109.5
C50 C54 H54C 109.5
H54A C54 H54C 109.5
H54B C54 H54C 109.5
O7 C55 C56 116.1(3)
O7 C55 C60 122.2(3)
C56 C55 C60 121.7(4)
C57 C56 C55 119.0(4)
C57 C56 H56 120.5
C55 C56 H56 120.5
C56 C57 C58 121.3(4)
C56 C57 H57 119.4
C58 C57 H57 119.4
C59 C58 C57 118.8(4)
C59 C58 H58 120.6
C57 C58 H58 120.6
C58 C59 C60 121.6(4)
C58 C59 H59 119.2
C60 C59 H59 119.2
C55 C60 C59 117.5(3)
C55 C60 C61 119.7(3)
C59 C60 C61 122.7(3)
O8 C61 C60 121.7(4)
O8 C61 C62 122.7(4)
C60 C61 C62 115.6(3)
C71 C62 C63 119.0(4)
C71 C62 C61 120.1(4)
C63 C62 C61 120.9(3)
C64 C63 C62 120.9(4)
C64 C63 H63 119.5
C62 C63 H63 119.5
C63 C64 C65 120.8(4)
C63 C64 H64 119.6
C65 C64 H64 119.6
C66 C65 C70 118.0(4)
C66 C65 C64 122.5(4)
C70 C65 C64 119.5(4)
C67 C66 C65 120.6(4)
C67 C66 H66 119.7
C65 C66 H66 119.7
C66 C67 C68 121.8(4)
C66 C67 H67 119.1
C68 C67 H67 119.1
C69 C68 C67 119.2(4)
C69 C68 C72 120.2(4)
C67 C68 C72 120.5(4)
C68 C69 C70 120.5(4)
C68 C69 H69 119.7
C70 C69 H69 119.7
C65 C70 C69 119.9(4)
C65 C70 C71 117.7(3)
C69 C70 C71 122.4(4)
O7 C71 C62 122.9(3)
O7 C71 C70 115.1(3)
C62 C71 C70 122.0(3)
C68 C72 H72A 109.5
C68 C72 H72B 109.5
H72A C72 H72B 109.5
C68 C72 H72C 109.5
H72A C72 H72C 109.5
H72B C72 H72C 109.5
O9 C73 C74 115.9(3)
O9 C73 C78 122.0(4)
C74 C73 C78 122.2(4)
C75 C74 C73 118.6(4)
C75 C74 H74 120.7
C73 C74 H74 120.7
C74 C75 C76 120.7(4)
C74 C75 H75 119.7
C76 C75 H75 119.7
C77 C76 C75 120.1(4)
C77 C76 H76 119.9
C75 C76 H76 119.9
C76 C77 C78 120.5(4)
C76 C77 H77 119.7
C78 C77 H77 119.7
C73 C78 C77 117.9(4)
C73 C78 C79 120.5(4)
C77 C78 C79 121.7(4)
O10 C79 C80 122.6(4)
O10 C79 C78 122.3(4)
C80 C79 C78 115.1(3)
C89 C80 C81 117.9(4)
C89 C80 C79 120.5(4)
C81 C80 C79 121.6(3)
C82 C81 C80 121.6(4)
C82 C81 H81 119.2
C80 C81 H81 119.2
C81 C82 C83 120.7(4)
C81 C82 H82 119.6
C83 C82 H82 119.6
C84 C83 C82 122.8(4)
C84 C83 C88 117.0(4)
C82 C83 C88 120.2(4)
C85 C84 C83 121.4(4)
C85 C84 H84 119.3
C83 C84 H84 119.3
C84 C85 C86 122.0(4)
C84 C85 H85 119.0
C86 C85 H85 119.0
C87 C86 C85 117.7(4)
C87 C86 C90 121.8(4)
C85 C86 C90 120.4(4)
C86 C87 C88 121.5(4)
C86 C87 H87 119.3
C88 C87 H87 119.3
C87 C88 C83 120.4(4)
C87 C88 C89 122.8(4)
C83 C88 C89 116.8(3)
O9 C89 C80 122.6(3)
O9 C89 C88 114.7(3)
C80 C89 C88 122.7(4)
C86 C90 H90A 109.5
C86 C90 H90B 109.5
H90A C90 H90B 109.5
C86 C90 H90C 109.5
H90A C90 H90C 109.5
H90B C90 H90C 109.5
C96 C91 O11 122.5(4)
C96 C91 C92 122.1(4)
O11 C91 C92 115.4(3)
C93 C92 C91 117.9(4)
C93 C92 H92 121.1
C91 C92 H92 121.1
C92 C93 C94 121.7(4)
C92 C93 H93 119.1
C94 C93 H93 119.1
C95 C94 C93 119.3(4)
C95 C94 H94 120.3
C93 C94 H94 120.3
C94 C95 C96 120.3(4)
C94 C95 H95 119.9
C96 C95 H95 119.9
C91 C96 C95 118.6(4)
C91 C96 C97 120.4(4)
C95 C96 C97 120.9(4)
O12 C97 C96 122.8(4)
O12 C97 C98 122.2(4)
C96 C97 C98 115.0(3)
C107 C98 C99 118.5(4)
C107 C98 C97 120.3(4)
C99 C98 C97 121.2(3)
C100 C99 C98 120.9(4)
C100 C99 H99 119.6
C98 C99 H99 119.6
C99 C100 C101 120.7(4)
C99 C100 H100 119.6
C101 C100 H100 119.6
C102 C101 C106 117.8(4)
C102 C101 C100 122.0(4)
C106 C101 C100 120.2(4)
C103 C102 C101 120.3(4)
C103 C102 H102 119.8
C101 C102 H102 119.8
C102 C103 C104 122.3(4)
C102 C103 H103 118.9
C104 C103 H103 118.9
C105 C104 C103 118.2(4)
C105 C104 C108 121.8(4)
C103 C104 C108 120.0(4)
C104 C105 C106 121.0(4)
C104 C105 H105 119.5
C106 C105 H105 119.5
C105 C106 C101 120.4(4)
C105 C106 C107 122.5(3)
C101 C106 C107 117.0(3)
O11 C107 C98 123.0(3)
O11 C107 C106 114.3(3)
C98 C107 C106 122.7(3)
C104 C108 H10A 109.5
C104 C108 H10B 109.5
H10A C108 H10B 109.5
C104 C108 H10C 109.5
H10A C108 H10C 109.5
H10B C108 H10C 109.5
O13 C109 C110 116.7(3)
O13 C109 C114 121.9(3)
C110 C109 C114 121.3(4)
C111 C110 C109 118.9(4)
C111 C110 H110 120.5
C109 C110 H110 120.5
C110 C111 C112 120.9(4)
C110 C111 H111 119.6
C112 C111 H111 119.6
C113 C112 C111 120.3(4)
C113 C112 H112 119.9
C111 C112 H112 119.9
C112 C113 C114 120.6(4)
C112 C113 H113 119.7
C114 C113 H113 119.7
C109 C114 C113 117.9(4)
C109 C114 C115 120.0(3)
C113 C114 C115 122.1(3)
O14 C115 C116 122.7(4)
O14 C115 C114 121.9(4)
C116 C115 C114 115.4(3)
C125 C116 C117 118.9(4)
C125 C116 C115 120.0(3)
C117 C116 C115 121.1(3)
C118 C117 C116 120.8(4)
C118 C117 H117 119.6
C116 C117 H117 119.6
C117 C118 C119 121.1(4)
C117 C118 H118 119.5
C119 C118 H118 119.5
C124 C119 C120 117.5(4)
C124 C119 C118 119.8(4)
C120 C119 C118 122.7(4)
C121 C120 C119 121.0(4)
C121 C120 H120 119.5
C119 C120 H120 119.5
C120 C121 C122 121.8(4)
C120 C121 H121 119.1
C122 C121 H121 119.1
C123 C122 C121 118.6(4)
C123 C122 C126 121.6(4)
C121 C122 C126 119.9(4)
C122 C123 C124 120.8(4)
C122 C123 H123 119.6
C124 C123 H123 119.6
C119 C124 C123 120.3(4)
C119 C124 C125 117.6(3)
C123 C124 C125 122.1(4)
O13 C125 C116 123.1(3)
O13 C125 C124 115.2(3)
C116 C125 C124 121.8(3)
C122 C126 H12A 109.5
C122 C126 H12B 109.5
H12A C126 H12B 109.5
C122 C126 H12C 109.5
H12A C126 H12C 109.5
H12B C126 H12C 109.5
O15 C127 C132 122.4(3)
O15 C127 C128 115.7(3)
C132 C127 C128 121.9(4)
C129 C128 C127 118.3(4)
C129 C128 H128 120.9
C127 C128 H128 120.9
C128 C129 C130 121.6(4)
C128 C129 H129 119.2
C130 C129 H129 119.2
C131 C130 C129 119.7(4)
C131 C130 H130 120.2
C129 C130 H130 120.2
C130 C131 C132 120.1(4)
C130 C131 H131 120.0
C132 C131 H131 120.0
C127 C132 C131 118.5(4)
C127 C132 C133 120.1(3)
C131 C132 C133 121.4(4)
O16 C133 C134 123.2(3)
O16 C133 C132 122.0(4)
C134 C133 C132 114.8(3)
C143 C134 C135 118.6(4)
C143 C134 C133 120.8(3)
C135 C134 C133 120.7(3)
C136 C135 C134 120.8(4)
C136 C135 H135 119.6
C134 C135 H135 119.6
C135 C136 C137 121.1(3)
C135 C136 H136 119.5
C137 C136 H136 119.5
C142 C137 C138 117.7(4)
C142 C137 C136 119.7(4)
C138 C137 C136 122.6(4)
C139 C138 C137 121.4(4)
C139 C138 H138 119.3
C137 C138 H138 119.3
C138 C139 C140 121.5(4)
C138 C139 H139 119.2
C140 C139 H139 119.2
C141 C140 C139 118.2(4)
C141 C140 C144 121.9(4)
C139 C140 C144 119.9(4)
C140 C141 C142 121.5(4)
C140 C141 H141 119.2
C142 C141 H141 119.2
C137 C142 C141 119.6(4)
C137 C142 C143 117.7(3)
C141 C142 C143 122.7(3)
O15 C143 C134 122.8(3)
O15 C143 C142 114.9(3)
C134 C143 C142 122.2(3)
C140 C144 H14A 109.5
C140 C144 H14B 109.5
H14A C144 H14B 109.5
C140 C144 H14C 109.5
H14A C144 H14C 109.5
H14B C144 H14C 109.5

loop_
_geom_bond_atom_site_label_1
_geom_bond_atom_site_label_2
_geom_bond_distance
O1 C17 1.370(4)
O1 C1 1.382(4)
O2 C7 1.232(4)
O3 C35 1.359(4)
O3 C19 1.383(4)
O4 C25 1.240(4)
O5 C53 1.375(4)
O5 C37 1.381(5)
O6 C43 1.232(5)
O7 C71 1.363(4)
O7 C55 1.377(4)
O8 C61 1.239(4)
O9 C73 1.375(4)
O9 C89 1.375(4)
O10 C79 1.234(4)
O11 C107 1.369(4)
O11 C91 1.380(5)
O12 C97 1.237(4)
O13 C125 1.365(4)
O13 C109 1.367(4)
O14 C115 1.241(4)
O15 C143 1.367(4)
O15 C127 1.371(4)
O16 C133 1.238(4)
C1 C2 1.382(5)
C1 C6 1.392(5)
C2 C3 1.380(5)
C2 H2 0.9500
C3 C4 1.399(6)
C3 H3 0.9500
C4 C5 1.370(6)
C4 H4 0.9500
C5 C6 1.410(5)
C5 H5 0.9500
C6 C7 1.469(5)
C7 C8 1.464(5)
C8 C17 1.380(5)
C8 C9 1.426(5)
C9 C10 1.358(5)
C9 H9 0.9500
C10 C11 1.428(5)
C10 H10 0.9500
C11 C12 1.417(6)
C11 C16 1.421(5)
C12 C13 1.375(5)
C12 H12 0.9500
C13 C14 1.416(6)
C13 H13 0.9500
C14 C15 1.369(5)
C14 C18 1.505(5)
C15 C16 1.420(5)
C15 H15 0.9500
C16 C17 1.422(5)
C18 H18A 0.9800
C18 H18B 0.9800
C18 H18C 0.9800
C19 C24 1.375(5)
C19 C20 1.396(5)
C20 C21 1.374(6)
C20 H20 0.9500
C21 C22 1.393(6)
C21 H21 0.9500
C22 C23 1.378(5)
C22 H22 0.9500
C23 C24 1.416(5)
C23 H23 0.9500
C24 C25 1.465(5)
C25 C26 1.471(5)
C26 C35 1.375(5)
C26 C27 1.430(5)
C27 C28 1.359(6)
C27 H27 0.9500
C28 C29 1.414(5)
C28 H28 0.9500
C29 C30 1.418(6)
C29 C34 1.420(5)
C30 C31 1.364(6)
C30 H30 0.9500
C31 C32 1.410(6)
C31 H31 0.9500
C32 C33 1.385(6)
C32 C36 1.495(6)
C33 C34 1.408(5)
C33 H33 0.9500
C34 C35 1.429(5)
C36 H36A 0.9800
C36 H36B 0.9800
C36 H36C 0.9800
C37 C38 1.395(5)
C37 C42 1.398(5)
C38 C39 1.383(6)
C38 H38 0.9500
C39 C40 1.402(6)
C39 H39 0.9500
C40 C41 1.380(6)
C40 H40 0.9500
C41 C42 1.395(5)
C41 H41 0.9500
C42 C43 1.466(5)
C43 C44 1.461(6)
C44 C53 1.369(5)
C44 C45 1.427(5)
C45 C46 1.352(6)
C45 H45 0.9500
C46 C47 1.424(5)
C46 H46 0.9500
C47 C52 1.416(5)
C47 C48 1.416(6)
C48 C49 1.369(6)
C48 H48 0.9500
C49 C50 1.411(6)
C49 H49 0.9500
C50 C51 1.379(6)
C50 C54 1.504(6)
C51 C52 1.412(5)
C51 H51 0.9500
C52 C53 1.431(5)
C54 H54A 0.9800
C54 H54B 0.9800
C54 H54C 0.9800
C55 C56 1.387(5)
C55 C60 1.398(5)
C56 C57 1.375(5)
C56 H56 0.9500
C57 C58 1.401(6)
C57 H57 0.9500
C58 C59 1.377(6)
C58 H58 0.9500
C59 C60 1.406(5)
C59 H59 0.9500
C60 C61 1.460(5)
C61 C62 1.464(5)
C62 C71 1.378(5)
C62 C63 1.413(5)
C63 C64 1.365(6)
C63 H63 0.9500
C64 C65 1.424(5)
C64 H64 0.9500
C65 C66 1.410(6)
C65 C70 1.416(5)
C66 C67 1.371(6)
C66 H66 0.9500
C67 C68 1.390(6)
C67 H67 0.9500
C68 C69 1.376(6)
C68 C72 1.515(5)
C69 C70 1.418(5)
C69 H69 0.9500
C70 C71 1.431(5)
C72 H72A 0.9800
C72 H72B 0.9800
C72 H72C 0.9800
C73 C74 1.392(5)
C73 C78 1.392(5)
C74 C75 1.377(6)
C74 H74 0.9500
C75 C76 1.399(6)
C75 H75 0.9500
C76 C77 1.376(6)
C76 H76 0.9500
C77 C78 1.407(5)
C77 H77 0.9500
C78 C79 1.470(5)
C79 C80 1.456(5)
C80 C89 1.386(5)
C80 C81 1.430(5)
C81 C82 1.344(6)
C81 H81 0.9500
C82 C83 1.423(5)
C82 H82 0.9500
C83 C84 1.414(6)
C83 C88 1.425(5)
C84 C85 1.358(6)
C84 H84 0.9500
C85 C86 1.416(6)
C85 H85 0.9500
C86 C87 1.376(5)
C86 C90 1.503(5)
C87 C88 1.405(5)
C87 H87 0.9500
C88 C89 1.428(5)
C90 H90A 0.9800
C90 H90B 0.9800
C90 H90C 0.9800
C91 C96 1.377(5)
C91 C92 1.401(5)
C92 C93 1.366(6)
C92 H92 0.9500
C93 C94 1.409(6)
C93 H93 0.9500
C94 C95 1.369(6)
C94 H94 0.9500
C95 C96 1.413(6)
C95 H95 0.9500
C96 C97 1.462(5)
C97 C98 1.465(5)
C98 C107 1.374(5)
C98 C99 1.427(5)
C99 C100 1.361(6)
C99 H99 0.9500
C100 C101 1.420(6)
C100 H100 0.9500
C101 C102 1.414(6)
C101 C106 1.417(5)
C102 C103 1.376(6)
C102 H102 0.9500
C103 C104 1.403(6)
C103 H103 0.9500
C104 C105 1.383(6)
C104 C108 1.495(5)
C105 C106 1.410(5)
C105 H105 0.9500
C106 C107 1.432(5)
C108 H10A 0.9800
C108 H10B 0.9800
C108 H10C 0.9800
C109 C110 1.391(5)
C109 C114 1.399(5)
C110 C111 1.373(6)
C110 H110 0.9500
C111 C112 1.388(6)
C111 H111 0.9500
C112 C113 1.365(6)
C112 H112 0.9500
C113 C114 1.407(5)
C113 H113 0.9500
C114 C115 1.463(5)
C115 C116 1.457(5)
C116 C125 1.377(5)
C116 C117 1.418(5)
C117 C118 1.357(5)
C117 H117 0.9500
C118 C119 1.417(5)
C118 H118 0.9500
C119 C124 1.406(5)
C119 C120 1.417(6)
C120 C121 1.361(6)
C120 H120 0.9500
C121 C122 1.400(6)
C121 H121 0.9500
C122 C123 1.373(5)
C122 C126 1.511(5)
C123 C124 1.418(5)
C123 H123 0.9500
C124 C125 1.437(5)
C126 H12A 0.9800
C126 H12B 0.9800
C126 H12C 0.9800
C127 C132 1.392(5)
C127 C128 1.397(5)
C128 C129 1.377(6)
C128 H128 0.9500
C129 C130 1.393(6)
C129 H129 0.9500
C130 C131 1.390(5)
C130 H130 0.9500
C131 C132 1.408(5)
C131 H131 0.9500
C132 C133 1.468(5)
C133 C134 1.457(5)
C134 C143 1.376(5)
C134 C135 1.426(5)
C135 C136 1.353(6)
C135 H135 0.9500
C136 C137 1.419(5)
C136 H136 0.9500
C137 C142 1.413(5)
C137 C138 1.415(5)
C138 C139 1.363(6)
C138 H138 0.9500
C139 C140 1.406(6)
C139 H139 0.9500
C140 C141 1.378(5)
C140 C144 1.517(5)
C141 C142 1.417(5)
C141 H141 0.9500
C142 C143 1.424(5)
C144 H14A 0.9800
C144 H14B 0.9800
C144 H14C 0.9800

loop_
_geom_torsion_atom_site_label_1
_geom_torsion_atom_site_label_2
_geom_torsion_atom_site_label_3
_geom_torsion_atom_site_label_4
_geom_torsion
C17 O1 C1 C2 179.7(3)
C17 O1 C1 C6 -0.9(5)
O1 C1 C2 C3 -179.2(3)
C6 C1 C2 C3 1.3(6)
C1 C2 C3 C4 1.2(6)
C2 C3 C4 C5 -2.1(6)
C3 C4 C5 C6 0.5(6)
O1 C1 C6 C5 177.7(3)
C2 C1 C6 C5 -2.9(6)
O1 C1 C6 C7 -0.6(5)
C2 C1 C6 C7 178.8(3)
C4 C5 C6 C1 2.0(6)
C4 C5 C6 C7 -179.8(4)
C1 C6 C7 O2 179.1(3)
C5 C6 C7 O2 0.9(6)
C1 C6 C7 C8 0.2(5)
C5 C6 C7 C8 -178.0(4)
O2 C7 C8 C17 -177.2(3)
C6 C7 C8 C17 1.7(5)
O2 C7 C8 C9 1.4(6)
C6 C7 C8 C9 -179.7(3)
C17 C8 C9 C10 1.0(5)
C7 C8 C9 C10 -177.6(4)
C8 C9 C10 C11 1.2(6)
C9 C10 C11 C12 178.2(4)
C9 C10 C11 C16 -2.2(5)
C16 C11 C12 C13 1.1(5)
C10 C11 C12 C13 -179.2(3)
C11 C12 C13 C14 -1.2(6)
C12 C13 C14 C15 1.0(6)
C12 C13 C14 C18 -179.0(4)
C13 C14 C15 C16 -0.7(6)
C18 C14 C15 C16 179.3(3)
C14 C15 C16 C11 0.6(5)
C14 C15 C16 C17 179.1(4)
C12 C11 C16 C15 -0.8(5)
C10 C11 C16 C15 179.5(3)
C12 C11 C16 C17 -179.3(3)
C10 C11 C16 C17 1.0(5)
C1 O1 C17 C8 2.9(5)
C1 O1 C17 C16 -176.9(3)
C9 C8 C17 O1 178.0(3)
C7 C8 C17 O1 -3.4(5)
C9 C8 C17 C16 -2.2(5)
C7 C8 C17 C16 176.4(3)
C15 C16 C17 O1 2.5(5)
C11 C16 C17 O1 -179.0(3)
C15 C16 C17 C8 -177.3(3)
C11 C16 C17 C8 1.2(5)
C35 O3 C19 C24 0.2(5)
C35 O3 C19 C20 179.1(3)
C24 C19 C20 C21 -0.6(5)
O3 C19 C20 C21 -179.5(3)
C19 C20 C21 C22 1.0(6)
C20 C21 C22 C23 -0.8(6)
C21 C22 C23 C24 0.0(6)
O3 C19 C24 C23 178.7(3)
C20 C19 C24 C23 -0.2(5)
O3 C19 C24 C25 -0.1(5)
C20 C19 C24 C25 -179.0(3)
C22 C23 C24 C19 0.4(5)
C22 C23 C24 C25 179.2(3)
C19 C24 C25 O4 177.4(4)
C23 C24 C25 O4 -1.4(6)
C19 C24 C25 C26 -1.3(5)
C23 C24 C25 C26 180.0(3)
O4 C25 C26 C35 -176.0(3)
C24 C25 C26 C35 2.7(5)
O4 C25 C26 C27 1.9(6)
C24 C25 C26 C27 -179.5(3)
C35 C26 C27 C28 0.5(5)
C25 C26 C27 C28 -177.4(3)
C26 C27 C28 C29 0.6(6)
C27 C28 C29 C30 178.8(4)
C27 C28 C29 C34 -1.3(6)
C28 C29 C30 C31 -179.3(4)
C34 C29 C30 C31 0.8(6)
C29 C30 C31 C32 -0.9(6)
C30 C31 C32 C33 0.6(6)
C30 C31 C32 C36 -179.8(4)
C31 C32 C33 C34 -0.3(5)
C36 C32 C33 C34 -179.9(3)
C32 C33 C34 C29 0.2(5)
C32 C33 C34 C35 179.0(4)
C28 C29 C34 C33 179.6(3)
C30 C29 C34 C33 -0.5(5)
C28 C29 C34 C35 0.8(5)
C30 C29 C34 C35 -179.3(3)
C19 O3 C35 C26 1.3(5)
C19 O3 C35 C34 -178.4(3)
C27 C26 C35 O3 179.3(3)
C25 C26 C35 O3 -2.8(5)
C27 C26 C35 C34 -1.0(5)
C25 C26 C35 C34 176.9(3)
C33 C34 C35 O3 1.3(5)
C29 C34 C35 O3 -179.9(3)
C33 C34 C35 C26 -178.4(4)
C29 C34 C35 C26 0.4(5)
C53 O5 C37 C38 177.8(3)
C53 O5 C37 C42 -1.1(5)
O5 C37 C38 C39 -179.5(3)
C42 C37 C38 C39 -0.6(5)
C37 C38 C39 C40 1.4(6)
C38 C39 C40 C41 -1.7(6)
C39 C40 C41 C42 1.1(6)
C40 C41 C42 C37 -0.2(6)
C40 C41 C42 C43 179.9(4)
O5 C37 C42 C41 178.9(3)
C38 C37 C42 C41 0.0(5)
O5 C37 C42 C43 -1.2(5)
C38 C37 C42 C43 179.8(3)
C41 C42 C43 O6 0.9(6)
C37 C42 C43 O6 -179.0(3)
C41 C42 C43 C44 -178.1(3)
C37 C42 C43 C44 2.0(5)
O6 C43 C44 C53 -179.5(4)
C42 C43 C44 C53 -0.6(5)
O6 C43 C44 C45 -0.3(6)
C42 C43 C44 C45 178.6(3)
C53 C44 C45 C46 1.1(5)
C43 C44 C45 C46 -178.1(4)
C44 C45 C46 C47 -0.2(6)
C45 C46 C47 C52 -1.1(6)
C45 C46 C47 C48 179.2(4)
C52 C47 C48 C49 0.3(6)
C46 C47 C48 C49 179.9(4)
C47 C48 C49 C50 0.6(6)
C48 C49 C50 C51 -1.5(6)
C48 C49 C50 C54 -179.8(4)
C49 C50 C51 C52 1.4(6)
C54 C50 C51 C52 179.8(3)
C50 C51 C52 C47 -0.6(5)
C50 C51 C52 C53 177.9(4)
C48 C47 C52 C51 -0.3(5)
C46 C47 C52 C51 -180.0(3)
C48 C47 C52 C53 -178.9(3)
C46 C47 C52 C53 1.4(5)
C45 C44 C53 O5 178.9(3)
C43 C44 C53 O5 -1.8(5)
C45 C44 C53 C52 -0.8(5)
C43 C44 C53 C52 178.5(3)
C37 O5 C53 C44 2.7(5)
C37 O5 C53 C52 -177.5(3)
C51 C52 C53 C44 -179.1(4)
C47 C52 C53 C44 -0.5(5)
C51 C52 C53 O5 1.2(5)
C47 C52 C53 O5 179.8(3)
C71 O7 C55 C56 178.4(3)
C71 O7 C55 C60 -1.2(5)
O7 C55 C56 C57 -179.8(3)
C60 C55 C56 C57 -0.1(5)
C55 C56 C57 C58 0.7(6)
C56 C57 C58 C59 -0.6(6)
C57 C58 C59 C60 -0.1(6)
O7 C55 C60 C59 179.1(3)
C56 C55 C60 C59 -0.5(5)
O7 C55 C60 C61 1.5(5)
C56 C55 C60 C61 -178.2(3)
C58 C59 C60 C55 0.6(5)
C58 C59 C60 C61 178.2(4)
C55 C60 C61 O8 177.1(3)
C59 C60 C61 O8 -0.5(6)
C55 C60 C61 C62 -2.1(5)
C59 C60 C61 C62 -179.7(3)
O8 C61 C62 C71 -176.6(3)
C60 C61 C62 C71 2.6(5)
O8 C61 C62 C63 1.8(6)
C60 C61 C62 C63 -179.1(3)
C71 C62 C63 C64 1.0(5)
C61 C62 C63 C64 -177.4(3)
C62 C63 C64 C65 -0.3(6)
C63 C64 C65 C66 178.6(4)
C63 C64 C65 C70 -0.6(6)
C70 C65 C66 C67 -0.1(6)
C64 C65 C66 C67 -179.3(4)
C65 C66 C67 C68 0.1(6)
C66 C67 C68 C69 -0.1(6)
C66 C67 C68 C72 179.9(4)
C67 C68 C69 C70 0.0(6)
C72 C68 C69 C70 -179.9(3)
C66 C65 C70 C69 0.1(5)
C64 C65 C70 C69 179.3(3)
C66 C65 C70 C71 -178.5(3)
C64 C65 C70 C71 0.6(5)
C68 C69 C70 C65 -0.1(5)
C68 C69 C70 C71 178.5(3)
C55 O7 C71 C62 1.8(5)
C55 O7 C71 C70 -178.3(3)
C63 C62 C71 O7 179.1(3)
C61 C62 C71 O7 -2.6(5)
C63 C62 C71 C70 -0.9(5)
C61 C62 C71 C70 177.5(3)
C65 C70 C71 O7 -179.9(3)
C69 C70 C71 O7 1.5(5)
C65 C70 C71 C62 0.1(5)
C69 C70 C71 C62 -178.6(3)
C89 O9 C73 C74 178.5(3)
C89 O9 C73 C78 -1.8(5)
O9 C73 C74 C75 -179.5(3)
C78 C73 C74 C75 0.8(6)
C73 C74 C75 C76 0.7(6)
C74 C75 C76 C77 -1.3(6)
C75 C76 C77 C78 0.5(6)
O9 C73 C78 C77 178.7(3)
C74 C73 C78 C77 -1.6(5)
O9 C73 C78 C79 0.0(5)
C74 C73 C78 C79 179.7(3)
C76 C77 C78 C73 0.9(6)
C76 C77 C78 C79 179.6(4)
C73 C78 C79 O10 179.9(3)
C77 C78 C79 O10 1.3(6)
C73 C78 C79 C80 0.7(5)
C77 C78 C79 C80 -178.0(3)
O10 C79 C80 C89 -178.8(3)
C78 C79 C80 C89 0.5(5)
O10 C79 C80 C81 0.0(6)
C78 C79 C80 C81 179.3(3)
C89 C80 C81 C82 0.9(5)
C79 C80 C81 C82 -177.9(3)
C80 C81 C82 C83 0.1(6)
C81 C82 C83 C84 179.2(4)
C81 C82 C83 C88 -0.8(5)
C82 C83 C84 C85 180.0(4)
C88 C83 C84 C85 0.0(6)
C83 C84 C85 C86 0.1(6)
C84 C85 C86 C87 -0.2(6)
C84 C85 C86 C90 -179.6(4)
C85 C86 C87 C88 0.0(6)
C90 C86 C87 C88 179.5(3)
C86 C87 C88 C83 0.1(5)
C86 C87 C88 C89 179.4(4)
C84 C83 C88 C87 -0.1(5)
C82 C83 C88 C87 179.9(3)
C84 C83 C88 C89 -179.5(3)
C82 C83 C88 C89 0.5(5)
C73 O9 C89 C80 3.0(5)
C73 O9 C89 C88 -176.9(3)
C81 C80 C89 O9 178.8(3)
C79 C80 C89 O9 -2.3(5)
C81 C80 C89 C88 -1.3(5)
C79 C80 C89 C88 177.6(3)
C87 C88 C89 O9 1.1(5)
C83 C88 C89 O9 -179.5(3)
C87 C88 C89 C80 -178.8(3)
C83 C88 C89 C80 0.6(5)
C107 O11 C91 C96 0.4(5)
C107 O11 C91 C92 -178.6(3)
C96 C91 C92 C93 -0.5(6)
O11 C91 C92 C93 178.4(3)
C91 C92 C93 C94 -2.1(6)
C92 C93 C94 C95 3.3(6)
C93 C94 C95 C96 -1.9(6)
O11 C91 C96 C95 -177.0(3)
C92 C91 C96 C95 1.9(6)
O11 C91 C96 C97 1.8(5)
C92 C91 C96 C97 -179.3(3)
C94 C95 C96 C91 -0.7(6)
C94 C95 C96 C97 -179.5(4)
C91 C96 C97 O12 -179.9(4)
C95 C96 C97 O12 -1.1(6)
C91 C96 C97 C98 -1.2(5)
C95 C96 C97 C98 177.6(3)
O12 C97 C98 C107 177.2(3)
C96 C97 C98 C107 -1.5(5)
O12 C97 C98 C99 -0.7(6)
C96 C97 C98 C99 -179.4(3)
C107 C98 C99 C100 -2.0(5)
C97 C98 C99 C100 175.9(4)
C98 C99 C100 C101 0.2(6)
C99 C100 C101 C102 -178.6(4)
C99 C100 C101 C106 1.8(6)
C106 C101 C102 C103 -0.6(6)
C100 C101 C102 C103 179.8(4)
C101 C102 C103 C104 0.3(6)
C102 C103 C104 C105 0.0(6)
C102 C103 C104 C108 179.4(4)
C103 C104 C105 C106 0.0(6)
C108 C104 C105 C106 -179.4(4)
C104 C105 C106 C101 -0.3(5)
C104 C105 C106 C107 -178.1(4)
C102 C101 C106 C105 0.6(5)
C100 C101 C106 C105 -179.8(4)
C102 C101 C106 C107 178.5(3)
C100 C101 C106 C107 -1.8(5)
C91 O11 C107 C98 -3.3(5)
C91 O11 C107 C106 176.5(3)
C99 C98 C107 O11 -178.2(3)
C97 C98 C107 O11 3.9(5)
C99 C98 C107 C106 2.0(5)
C97 C98 C107 C106 -175.9(3)
C105 C106 C107 O11 -2.0(5)
C101 C106 C107 O11 -179.9(3)
C105 C106 C107 C98 177.8(4)
C101 C106 C107 C98 -0.1(5)
C125 O13 C109 C110 178.4(3)
C125 O13 C109 C114 -1.4(5)
O13 C109 C110 C111 179.8(3)
C114 C109 C110 C111 -0.4(6)
C109 C110 C111 C112 1.1(6)
C110 C111 C112 C113 -0.9(6)
C111 C112 C113 C114 0.0(6)
O13 C109 C114 C113 179.3(3)
C110 C109 C114 C113 -0.5(5)
O13 C109 C114 C115 0.6(5)
C110 C109 C114 C115 -179.2(3)
C112 C113 C114 C109 0.7(6)
C112 C113 C114 C115 179.4(4)
C109 C114 C115 O14 178.2(3)
C113 C114 C115 O14 -0.5(6)
C109 C114 C115 C116 -0.3(5)
C113 C114 C115 C116 -178.9(3)
O14 C115 C116 C125 -177.6(3)
C114 C115 C116 C125 0.8(5)
O14 C115 C116 C117 1.4(6)
C114 C115 C116 C117 179.8(3)
C125 C116 C117 C118 1.0(5)
C115 C116 C117 C118 -178.0(4)
C116 C117 C118 C119 -0.5(6)
C117 C118 C119 C124 -0.4(6)
C117 C118 C119 C120 179.0(4)
C124 C119 C120 C121 0.0(6)
C118 C119 C120 C121 -179.4(4)
C119 C120 C121 C122 -0.5(6)
C120 C121 C122 C123 0.4(6)
C120 C121 C122 C126 180.0(4)
C121 C122 C123 C124 0.1(6)
C126 C122 C123 C124 -179.5(3)
C120 C119 C124 C123 0.5(5)
C118 C119 C124 C123 179.9(3)
C120 C119 C124 C125 -178.7(3)
C118 C119 C124 C125 0.7(5)
C122 C123 C124 C119 -0.6(5)
C122 C123 C124 C125 178.6(4)
C109 O13 C125 C116 2.0(5)
C109 O13 C125 C124 -178.1(3)
C117 C116 C125 O13 179.3(3)
C115 C116 C125 O13 -1.7(5)
C117 C116 C125 C124 -0.7(5)
C115 C116 C125 C124 178.4(3)
C119 C124 C125 O13 179.9(3)
C123 C124 C125 O13 0.7(5)
C119 C124 C125 C116 -0.2(5)
C123 C124 C125 C116 -179.4(3)
C143 O15 C127 C132 1.2(5)
C143 O15 C127 C128 -178.7(3)
O15 C127 C128 C129 179.4(3)
C132 C127 C128 C129 -0.4(5)
C127 C128 C129 C130 0.0(6)
C128 C129 C130 C131 0.5(6)
C129 C130 C131 C132 -0.5(6)
O15 C127 C132 C131 -179.4(3)
C128 C127 C132 C131 0.4(5)
O15 C127 C132 C133 -0.5(5)
C128 C127 C132 C133 179.3(3)
C130 C131 C132 C127 0.0(6)
C130 C131 C132 C133 -178.9(3)
C127 C132 C133 O16 -179.0(3)
C131 C132 C133 O16 -0.1(6)
C127 C132 C133 C134 0.3(5)
C131 C132 C133 C134 179.2(3)
O16 C133 C134 C143 178.5(3)
C132 C133 C134 C143 -0.8(5)
O16 C133 C134 C135 0.0(6)
C132 C133 C134 C135 -179.3(3)
C143 C134 C135 C136 0.2(5)
C133 C134 C135 C136 178.7(3)
C134 C135 C136 C137 -1.0(6)
C135 C136 C137 C142 1.1(5)
C135 C136 C137 C138 -178.8(4)
C142 C137 C138 C139 -0.5(6)
C136 C137 C138 C139 179.5(4)
C137 C138 C139 C140 0.3(6)
C138 C139 C140 C141 -0.2(6)
C138 C139 C140 C144 179.5(4)
C139 C140 C141 C142 0.4(6)
C144 C140 C141 C142 -179.3(3)
C138 C137 C142 C141 0.6(5)
C136 C137 C142 C141 -179.3(3)
C138 C137 C142 C143 179.5(3)
C136 C137 C142 C143 -0.4(5)
C140 C141 C142 C137 -0.7(5)
C140 C141 C142 C143 -179.5(4)
C127 O15 C143 C134 -1.8(5)
C127 O15 C143 C142 177.9(3)
C135 C134 C143 O15 -179.9(3)
C133 C134 C143 O15 1.6(5)
C135 C134 C143 C142 0.5(5)
C133 C134 C143 C142 -178.0(3)
C137 C142 C143 O15 180.0(3)
C141 C142 C143 O15 -1.2(5)
C137 C142 C143 C134 -0.4(5)
C141 C142 C143 C134 178.5(4)
